data_7717932
loop_
_publ_author_name
'Kosaka, Wataru'
'Watanabe, Yudai'
'Kitayama, Taku'
'Itoh, Chisa'
'Miyasaka, Hitoshi'

_publ_section_title
;
 Introduction of substituents for tuning the redox properties of
 benzoate-bridged paddlewheel diruthenium(II,II) complexes: what does the
 OH group bring?
;
_journal_issue 5
_journal_name_full 'Dalton transactions (Cambridge, England : 2003)'
_journal_page_first 1838
_journal_page_last 1849
_journal_paper_doi 10.1039/d4dt03020f
_journal_volume 54
_journal_year 2025
_chemical_formula_moiety 'C36 H32 Br4 O14 Ru2, 4(C4 H8 O)'
_chemical_formula_sum 'C52 H64 Br4 O18 Ru2'
_chemical_formula_weight 1498.81
_space_group_crystal_system orthorhombic
_space_group_IT_number 61
_space_group_name_Hall '-P 2ac 2ab'
_space_group_name_H-M_alt 'P b c a'
_atom_sites_solution_hydrogens geom
_atom_sites_solution_primary dual
_audit_creation_date 2021-01-12
_audit_creation_method
;
Olex2 1.3
(compiled Nov 21 2019 18:26:39 for OlexSys, GUI svn.r6003)
;
_audit_update_record
;
2024-10-28 deposited with the CCDC.	2024-12-11 downloaded from the CCDC.
;
_cell_angle_alpha 90
_cell_angle_beta 90
_cell_angle_gamma 90
_cell_formula_units_Z 4
_cell_length_a 17.0102(6)
_cell_length_b 18.1666(4)
_cell_length_c 18.4141(5)
_cell_measurement_reflns_used 25096
_cell_measurement_temperature 102.15
_cell_measurement_theta_max 31.5750
_cell_measurement_theta_min 1.5790
_cell_volume 5690.3(3)
_computing_cell_refinement 'CrysAlisPro 1.171.39.46 (Rigaku OD, 2018)'
_computing_data_collection 'CrysAlisPro 1.171.39.46 (Rigaku OD, 2018)'
_computing_data_reduction 'CrysAlisPro 1.171.39.46 (Rigaku OD, 2018)'
_computing_molecular_graphics 'Olex2 1.3 (Dolomanov et al., 2009)'
_computing_publication_material 'Olex2 1.3 (Dolomanov et al., 2009)'
_computing_structure_refinement 'SHELXL 2018/3 (Sheldrick, 2015)'
_computing_structure_solution 'SHELXT 2018/2 (Sheldrick, 2018)'
_diffrn_ambient_temperature 102.15
_diffrn_detector CCD
_diffrn_detector_area_resol_mean 28.626
_diffrn_detector_type 'Rigaku Saturn724+'
_diffrn_measured_fraction_theta_full 0.998
_diffrn_measured_fraction_theta_max 0.999
_diffrn_measurement_details
;
List of Runs (angles in degrees, time in seconds):

  # Type    Start    End  Width  t~exp~   \w     \q     \k     \f   Frames
#--------------------------------------------------------------------------
  1  \w   -110.00  70.00   0.50    5.00    --  -20.00  45.00   0.00  360
  2  \w   -110.00  70.00   0.50    5.00    --  -20.00  45.00  90.00  360
;
_diffrn_measurement_device 'AFC10: Fixed Chi 2 circle'
_diffrn_measurement_device_type 'Rigaku Saturn724+ (2x2 bin mode)'
_diffrn_measurement_method 'profile data from \w-scans'
_diffrn_orient_matrix_type 'CrysAlisPro convention (1999,Acta A55,543-557)'
_diffrn_orient_matrix_UB_11 -0.0230825000
_diffrn_orient_matrix_UB_12 -0.0156901000
_diffrn_orient_matrix_UB_13 0.0280678000
_diffrn_orient_matrix_UB_21 -0.0240231000
_diffrn_orient_matrix_UB_22 0.0319662000
_diffrn_orient_matrix_UB_23 0.0006031000
_diffrn_orient_matrix_UB_31 -0.0251343000
_diffrn_orient_matrix_UB_32 -0.0159829000
_diffrn_orient_matrix_UB_33 -0.0263452000
_diffrn_radiation_collimation 0.3
_diffrn_radiation_monochromator Confocal
_diffrn_radiation_probe x-ray
_diffrn_radiation_type 'Mo K\a'
_diffrn_radiation_wavelength 0.71073
_diffrn_reflns_av_R_equivalents 0.0404
_diffrn_reflns_av_unetI/netI 0.0214
_diffrn_reflns_Laue_measured_fraction_full 0.998
_diffrn_reflns_Laue_measured_fraction_max 0.999
_diffrn_reflns_limit_h_max 19
_diffrn_reflns_limit_h_min -22
_diffrn_reflns_limit_k_max 23
_diffrn_reflns_limit_k_min -23
_diffrn_reflns_limit_l_max 23
_diffrn_reflns_limit_l_min -16
_diffrn_reflns_number 44345
_diffrn_reflns_point_group_measured_fraction_full 0.998
_diffrn_reflns_point_group_measured_fraction_max 0.999
_diffrn_reflns_theta_full 25.242
_diffrn_reflns_theta_max 27.499
_diffrn_reflns_theta_min 2.500
_diffrn_source 'Rotating Anode'
_diffrn_source_current 24.0
_diffrn_source_power 1.2
_diffrn_source_target Mo
_diffrn_source_type 'Rotating Anode'
_diffrn_source_voltage 50.0
_exptl_absorpt_coefficient_mu 3.410
_exptl_absorpt_correction_T_max 1.00000
_exptl_absorpt_correction_T_min 0.79313
_exptl_absorpt_correction_type multi-scan
_exptl_absorpt_process_details
;
CrysAlisPro 1.171.39.46 (Rigaku Oxford Diffraction, 2018)
Empirical absorption correction using spherical harmonics,
 implemented in SCALE3 ABSPACK scaling algorithm.
;
_exptl_crystal_colour brown
_exptl_crystal_colour_primary brown
_exptl_crystal_density_diffrn 1.750
_exptl_crystal_description block
_exptl_crystal_F_000 2992
_exptl_crystal_size_max 0.269
_exptl_crystal_size_mid 0.242
_exptl_crystal_size_min 0.146
_refine_diff_density_max 0.859
_refine_diff_density_min -1.034
_refine_diff_density_rms 0.104
_refine_ls_extinction_method none
_refine_ls_goodness_of_fit_ref 1.210
_refine_ls_hydrogen_treatment constr
_refine_ls_matrix_type full
_refine_ls_number_parameters 392
_refine_ls_number_reflns 6528
_refine_ls_number_restraints 11
_refine_ls_restrained_S_all 1.211
_refine_ls_R_factor_all 0.0496
_refine_ls_R_factor_gt 0.0432
_refine_ls_shift/su_max 0.001
_refine_ls_shift/su_mean 0.000
_refine_ls_structure_factor_coef Fsqd
_refine_ls_weighting_details 'w=1/[\s^2^(Fo^2^)+(0.0341P)^2^+17.5929P] where P=(Fo^2^+2Fc^2^)/3'
_refine_ls_weighting_scheme calc
_refine_ls_wR_factor_gt 0.1007
_refine_ls_wR_factor_ref 0.1030
_reflns_Friedel_coverage 0.000
_reflns_number_gt 5859
_reflns_number_total 6528
_reflns_threshold_expression 'I > 2\s(I)'
_cod_data_source_file d4dt03020f2.cif
_cod_data_source_block ru2_3-br-4-oh_homo
_cod_database_code 7717932
_shelx_shelxl_version_number 2018/3
_chemical_oxdiff_formula Ru2C40O14Br4H32
_shelx_space_group_comment
;
The symmetry employed for this shelxl refinement is uniquely defined
by the following loop, which should always be used as a source of
symmetry information in preference to the above space-group names.
They are only intended as comments.
;
_reflns_odcompleteness_completeness 92.88
_reflns_odcompleteness_iscentric 1
_reflns_odcompleteness_theta 31.43
_olex2_refinement_description
;
1. Fixed Uiso
 At 1.2 times of:
  All C(H) groups, All C(H,H) groups, All C(H,H,H,H) groups
 At 1.5 times of:
  All O(H) groups
2. Restrained distances
 C24-C25 \\sim C24-C25A
 with sigma of 0.02
 C25-C26 \\sim C25A-C26
 with sigma of 0.02
 C16-O7 \\sim C16A-O7
 with sigma of 0.04
 C15-C16 \\sim C15A-C16A
 with sigma of 0.02
 C15-O7 \\sim C15A-O7
 with sigma of 0.02
 C16-C17 \\sim C16A-C17A
 with sigma of 0.02
 C17-O7 \\sim C17A-O7
 with sigma of 0.04
 C17-C18 \\sim C17A-C18A
 with sigma of 0.02
 C16-C18 \\sim C16A-C18A
 with sigma of 0.04
 C18-O7 \\sim C18A-O7
 with sigma of 0.02
 C15-C17 \\sim C15A-C17A
 with sigma of 0.04
3. Others
 Sof(H24C)=Sof(H24D)=Sof(C25A)=Sof(H25C)=Sof(H25D)=Sof(H26C)=Sof(H26D)=1-FVAR(1)
 Sof(H24A)=Sof(H24B)=Sof(C25)=Sof(H25A)=Sof(H25B)=Sof(H26A)=Sof(H26B)=FVAR(1)
 Sof(C15A)=Sof(H15C)=Sof(H15D)=Sof(C16A)=Sof(H16C)=Sof(H16D)=Sof(C17A)=
 Sof(H17C)=Sof(H17D)=Sof(C18A)=Sof(H18C)=Sof(H18D)=1-FVAR(2)
 Sof(C15)=Sof(H15A)=Sof(H15B)=Sof(C16)=Sof(H16A)=Sof(H16B)=Sof(C17)=Sof(H17A)=
 Sof(H17B)=Sof(C18)=Sof(H18A)=Sof(H18B)=FVAR(2)
4.a Secondary CH2 refined with riding coordinates:
 C15(H15A,H15B), C15A(H15C,H15D), C16(H16A,H16B), C16A(H16C,H16D), C17(H17A,
 H17B), C17A(H17C,H17D), C18(H18A,H18B), C18A(H18C,H18D), C19(H19A,H19B),
 C20(H20A,H20B), C21(H21A,H21B), C22(H22A,H22B), C23(H23A,H23B), C24(H24A,H24B),
  C24(H24C,H24D), C25(H25A,H25B), C25A(H25C,H25D), C26(H26A,H26B), C26(H26C,
 H26D)
4.b Aromatic/amide H refined with riding coordinates:
 C3(H3), C6(H6), C7(H7), C10(H10), C13(H13), C14(H14)
4.c Idealised tetrahedral OH refined as rotating group:
 O3(H3A), O6(H6A)
;
_olex2_submission_special_instructions 'No special instructions were received'
_oxdiff_exptl_absorpt_empirical_details
;
Empirical correction (ABSPACK) includes:
- Absorption correction using spherical harmonics
- Frame scaling
- Detector area scaling
;
_oxdiff_exptl_absorpt_empirical_full_max 1.663
_oxdiff_exptl_absorpt_empirical_full_min 0.490

loop_
_space_group_symop_operation_xyz
'x, y, z'
'-x+1/2, -y, z+1/2'
'-x, y+1/2, -z+1/2'
'x+1/2, -y+1/2, -z'
'-x, -y, -z'
'x-1/2, y, -z-1/2'
'x, -y-1/2, z-1/2'
'-x-1/2, y-1/2, z'

loop_
_atom_site_label
_atom_site_type_symbol
_atom_site_fract_x
_atom_site_fract_y
_atom_site_fract_z
_atom_site_U_iso_or_equiv
_atom_site_adp_type
_atom_site_occupancy
_atom_site_site_symmetry_order
_atom_site_calc_flag
_atom_site_refinement_flags_posn
_atom_site_refinement_flags_adp
_atom_site_refinement_flags_occupancy
_atom_site_disorder_assembly
_atom_site_disorder_group
Br1 Br 0.55742(3) 0.40981(3) 0.45842(2) 0.03700(12) Uani 1 1 d . . . . .
Br2 Br 0.85082(4) 0.86263(2) 0.66026(3) 0.04713(15) Uani 1 1 d . . . . .
C1 C 0.8539(2) 0.50529(19) 0.45012(19) 0.0202(7) Uani 1 1 d . . . . .
C2 C 0.7723(2) 0.51073(19) 0.42282(19) 0.0215(7) Uani 1 1 d . . . . .
C3 C 0.7133(2) 0.4652(2) 0.4486(2) 0.0240(8) Uani 1 1 d . . . . .
H3 H 0.724680 0.429273 0.484528 0.029 Uiso 1 1 calc R U . . .
C4 C 0.6376(2) 0.4724(2) 0.4218(2) 0.0253(8) Uani 1 1 d . . . . .
C5 C 0.6193(3) 0.5240(2) 0.3682(2) 0.0300(9) Uani 1 1 d . . . . .
C6 C 0.6797(3) 0.5692(2) 0.3432(2) 0.0344(10) Uani 1 1 d . . . . .
H6 H 0.668754 0.605140 0.307163 0.041 Uiso 1 1 calc R U . . .
C7 C 0.7550(3) 0.5626(2) 0.3698(2) 0.0281(8) Uani 1 1 d . . . . .
H7 H 0.795355 0.593672 0.351692 0.034 Uiso 1 1 calc R U . . .
C8 C 0.9531(2) 0.5934(2) 0.60176(19) 0.0210(7) Uani 1 1 d . . . . .
C9 C 0.9186(2) 0.6442(2) 0.6555(2) 0.0224(7) Uani 1 1 d . . . . .
C10 C 0.9062(2) 0.7172(2) 0.6377(2) 0.0260(8) Uani 1 1 d . . . . .
H10 H 0.925003 0.735888 0.592727 0.031 Uiso 1 1 calc R U . . .
C11 C 0.8669(2) 0.7626(2) 0.6845(2) 0.0268(8) Uani 1 1 d . . . . .
C12 C 0.8392(2) 0.7374(2) 0.7510(2) 0.0277(8) Uani 1 1 d . . . . .
C13 C 0.8546(3) 0.6645(2) 0.7703(2) 0.0303(9) Uani 1 1 d . . . . .
H13 H 0.838406 0.646652 0.816427 0.036 Uiso 1 1 calc R U . . .
C14 C 0.8934(3) 0.6180(2) 0.7226(2) 0.0298(9) Uani 1 1 d . . . . .
H14 H 0.902772 0.568183 0.735734 0.036 Uiso 1 1 calc R U . . .
C15 C 0.9914(7) 0.7003(6) 0.3707(7) 0.033(3) Uani 0.492(11) 1 d D . P A 1
H15A H 0.970619 0.724469 0.414893 0.040 Uiso 0.492(11) 1 calc R U P A 1
H15B H 0.947177 0.677651 0.343802 0.040 Uiso 0.492(11) 1 calc R U P A 1
C15A C 0.9967(7) 0.6852(11) 0.3433(8) 0.057(6) Uani 0.508(11) 1 d D . P A 2
H15C H 0.971909 0.726206 0.370323 0.068 Uiso 0.508(11) 1 calc R U P A 2
H15D H 0.954762 0.651911 0.325625 0.068 Uiso 0.508(11) 1 calc R U P A 2
C16 C 1.0352(5) 0.7554(4) 0.3231(5) 0.033(2) Uani 0.492(11) 1 d D . P A 1
H16A H 0.998771 0.784864 0.292928 0.039 Uiso 0.492(11) 1 calc R U P A 1
H16B H 1.068789 0.788664 0.352217 0.039 Uiso 0.492(11) 1 calc R U P A 1
C16A C 1.0435(6) 0.7142(7) 0.2811(6) 0.036(3) Uani 0.508(11) 1 d D . P A 2
H16C H 1.027098 0.764838 0.268381 0.044 Uiso 0.508(11) 1 calc R U P A 2
H16D H 1.037819 0.682272 0.237829 0.044 Uiso 0.508(11) 1 calc R U P A 2
C17 C 1.0838(10) 0.7028(6) 0.2774(6) 0.045(4) Uani 0.492(11) 1 d D . P A 1
H17A H 1.057037 0.692338 0.230800 0.054 Uiso 0.492(11) 1 calc R U P A 1
H17B H 1.136159 0.724149 0.266995 0.054 Uiso 0.492(11) 1 calc R U P A 1
C17A C 1.1287(5) 0.7130(4) 0.3098(5) 0.025(2) Uani 0.508(11) 1 d D . P A 2
H17C H 1.167073 0.707679 0.269738 0.030 Uiso 0.508(11) 1 calc R U P A 2
H17D H 1.140965 0.757966 0.337910 0.030 Uiso 0.508(11) 1 calc R U P A 2
C18 C 1.0917(7) 0.6333(4) 0.3221(5) 0.035(3) Uani 0.492(11) 1 d D . P A 1
H18A H 1.068892 0.590863 0.295806 0.042 Uiso 0.492(11) 1 calc R U P A 1
H18B H 1.147750 0.622813 0.332251 0.042 Uiso 0.492(11) 1 calc R U P A 1
C18A C 1.1277(5) 0.6453(5) 0.3581(5) 0.027(2) Uani 0.508(11) 1 d D . P A 2
H18C H 1.136541 0.599957 0.329374 0.032 Uiso 0.508(11) 1 calc R U P A 2
H18D H 1.168301 0.648687 0.396431 0.032 Uiso 0.508(11) 1 calc R U P A 2
C19 C 0.3963(3) 0.4496(3) 0.2571(3) 0.0471(12) Uani 1 1 d . . . . .
H19A H 0.432185 0.419904 0.226617 0.057 Uiso 1 1 calc R U . . .
H19B H 0.393584 0.500030 0.236946 0.057 Uiso 1 1 calc R U . . .
C20 C 0.3183(4) 0.4164(4) 0.2588(3) 0.0654(17) Uani 1 1 d . . . . .
H20A H 0.321297 0.362423 0.252105 0.079 Uiso 1 1 calc R U . . .
H20B H 0.284076 0.437539 0.220601 0.079 Uiso 1 1 calc R U . . .
C21 C 0.2878(3) 0.4357(4) 0.3343(3) 0.0584(15) Uani 1 1 d . . . . .
H21A H 0.259524 0.483339 0.333980 0.070 Uiso 1 1 calc R U . . .
H21B H 0.252349 0.396932 0.353024 0.070 Uiso 1 1 calc R U . . .
C22 C 0.3619(3) 0.4404(3) 0.3787(3) 0.0472(12) Uani 1 1 d . . . . .
H22A H 0.358636 0.481828 0.413464 0.057 Uiso 1 1 calc R U . . .
H22B H 0.369922 0.394266 0.406346 0.057 Uiso 1 1 calc R U . . .
O1 O 0.90323(16) 0.55041(13) 0.42516(14) 0.0228(5) Uani 1 1 d . . . . .
O2 O 0.86986(15) 0.45544(13) 0.49702(13) 0.0210(5) Uani 1 1 d . . . . .
O3 O 0.54780(19) 0.53521(19) 0.33939(19) 0.0403(8) Uani 1 1 d . . . . .
H3A H 0.519803 0.497714 0.346001 0.060 Uiso 1 1 calc R U . . .
O4 O 0.98179(16) 0.62019(14) 0.54441(13) 0.0215(5) Uani 1 1 d . . . . .
O5 O 0.95012(16) 0.52471(14) 0.61594(13) 0.0223(5) Uani 1 1 d . . . . .
O6 O 0.79926(19) 0.78407(16) 0.79463(16) 0.0331(7) Uani 1 1 d . . . . .
H6A H 0.780613 0.760674 0.830005 0.050 Uiso 1 1 calc R U . . .
O7 O 1.04951(16) 0.64629(14) 0.38896(14) 0.0240(6) Uani 1 1 d D . . . .
O8 O 0.4235(2) 0.4514(3) 0.3304(2) 0.0620(12) Uani 1 1 d . . . . .
Ru1 Ru 1.01644(2) 0.54802(2) 0.46387(2) 0.01703(8) Uani 1 1 d . . . . .
C23 C 0.6587(3) 0.7190(3) 0.9175(3) 0.0520(14) Uani 1 1 d . . . . .
H23A H 0.641214 0.668084 0.928011 0.062 Uiso 1 1 calc R U . . .
H23B H 0.633249 0.735825 0.872159 0.062 Uiso 1 1 calc R U . . .
C24 C 0.6386(4) 0.7694(4) 0.9796(3) 0.0670(19) Uani 1 1 d D . . . .
H24A H 0.608558 0.742444 1.017173 0.080 Uiso 0.497(19) 1 calc R U P B 1
H24B H 0.606159 0.811103 0.962140 0.080 Uiso 0.497(19) 1 calc R U P B 1
H24C H 0.586334 0.758244 1.000589 0.080 Uiso 0.503(19) 1 calc R U P B 2
H24D H 0.640984 0.821918 0.965346 0.080 Uiso 0.503(19) 1 calc R U P B 2
C25 C 0.7169(7) 0.7978(6) 1.0111(7) 0.064(5) Uani 0.497(19) 1 d D . P B 1
H25A H 0.726335 0.849660 0.997121 0.077 Uiso 0.497(19) 1 calc R U P B 1
H25B H 0.717529 0.793820 1.064701 0.077 Uiso 0.497(19) 1 calc R U P B 1
C25A C 0.7054(7) 0.7480(9) 1.0304(5) 0.061(5) Uani 0.503(19) 1 d D . P B 2
H25C H 0.697241 0.698452 1.051481 0.073 Uiso 0.503(19) 1 calc R U P B 2
H25D H 0.711931 0.784254 1.070131 0.073 Uiso 0.503(19) 1 calc R U P B 2
C26 C 0.7754(4) 0.7491(3) 0.9785(3) 0.0543(14) Uani 1 1 d D . . . .
H26A H 0.824801 0.776393 0.969494 0.065 Uiso 0.497(19) 1 calc R U P B 1
H26B H 0.786872 0.707517 1.011503 0.065 Uiso 0.497(19) 1 calc R U P B 1
H26C H 0.796078 0.799710 0.972687 0.065 Uiso 0.503(19) 1 calc R U P B 2
H26D H 0.818087 0.716801 0.996211 0.065 Uiso 0.503(19) 1 calc R U P B 2
O9 O 0.7437(2) 0.72205(19) 0.91085(17) 0.0454(8) Uani 1 1 d . . . . .

loop_
_atom_site_aniso_label
_atom_site_aniso_U_11
_atom_site_aniso_U_22
_atom_site_aniso_U_33
_atom_site_aniso_U_23
_atom_site_aniso_U_13
_atom_site_aniso_U_12
Br1 0.0294(2) 0.0446(3) 0.0369(2) 0.01013(19) -0.00362(18) -0.00569(18)
Br2 0.0752(4) 0.0215(2) 0.0447(3) -0.00035(19) 0.0211(3) 0.0052(2)
C1 0.0277(19) 0.0176(16) 0.0152(17) -0.0033(13) -0.0005(14) 0.0003(14)
C2 0.0286(19) 0.0196(17) 0.0163(18) -0.0002(14) -0.0030(14) -0.0009(14)
C3 0.032(2) 0.0216(18) 0.0182(18) -0.0004(14) -0.0012(15) 0.0012(15)
C4 0.028(2) 0.0244(18) 0.0235(19) -0.0010(15) 0.0004(16) -0.0039(15)
C5 0.033(2) 0.030(2) 0.028(2) -0.0020(16) -0.0065(17) 0.0027(17)
C6 0.038(2) 0.031(2) 0.034(2) 0.0091(18) -0.0080(19) 0.0002(18)
C7 0.034(2) 0.0255(19) 0.025(2) 0.0039(16) -0.0047(17) -0.0001(16)
C8 0.0232(18) 0.0222(17) 0.0177(17) -0.0034(14) -0.0002(14) -0.0012(14)
C9 0.0257(18) 0.0228(17) 0.0187(18) -0.0032(14) -0.0003(15) 0.0004(15)
C10 0.034(2) 0.0231(18) 0.0214(19) -0.0040(15) 0.0019(16) -0.0056(16)
C11 0.037(2) 0.0172(17) 0.026(2) -0.0031(15) 0.0008(17) 0.0017(15)
C12 0.032(2) 0.0279(19) 0.0231(19) -0.0084(16) 0.0014(16) -0.0018(16)
C13 0.041(2) 0.030(2) 0.0197(19) -0.0026(15) 0.0043(17) 0.0033(18)
C14 0.043(2) 0.0245(19) 0.0220(19) -0.0017(15) -0.0006(17) 0.0051(17)
C15 0.035(6) 0.029(5) 0.037(7) 0.023(5) 0.005(5) 0.002(4)
C15A 0.027(6) 0.098(13) 0.045(9) 0.048(9) 0.005(6) 0.008(7)
C16 0.041(5) 0.017(4) 0.040(6) 0.006(4) 0.008(4) 0.005(3)
C16A 0.036(6) 0.043(7) 0.031(6) 0.014(5) 0.003(5) 0.010(5)
C17 0.087(13) 0.028(5) 0.020(5) 0.008(4) 0.021(9) 0.005(7)
C17A 0.034(5) 0.030(4) 0.012(4) 0.005(3) 0.001(3) -0.006(3)
C18 0.060(7) 0.022(4) 0.022(5) 0.002(3) 0.020(5) 0.004(4)
C18A 0.028(4) 0.028(4) 0.025(5) 0.011(3) 0.003(4) -0.004(3)
C19 0.042(3) 0.064(3) 0.035(3) -0.007(2) -0.005(2) 0.007(2)
C20 0.076(4) 0.066(4) 0.055(4) 0.007(3) -0.020(3) -0.016(3)
C21 0.041(3) 0.078(4) 0.056(4) 0.007(3) -0.008(3) -0.011(3)
C22 0.047(3) 0.055(3) 0.039(3) 0.008(2) -0.005(2) -0.015(2)
O1 0.0293(14) 0.0200(12) 0.0190(13) 0.0034(10) -0.0019(11) -0.0016(11)
O2 0.0268(13) 0.0196(12) 0.0166(12) 0.0016(10) -0.0018(10) -0.0019(10)
O3 0.0350(17) 0.0435(19) 0.0423(19) 0.0104(15) -0.0129(15) 0.0002(14)
O4 0.0318(14) 0.0171(11) 0.0155(12) -0.0020(9) 0.0032(11) -0.0002(10)
O5 0.0336(14) 0.0200(12) 0.0132(12) -0.0003(9) 0.0024(11) 0.0010(11)
O6 0.0450(18) 0.0284(14) 0.0257(15) -0.0080(12) 0.0098(13) 0.0014(13)
O7 0.0298(14) 0.0211(13) 0.0211(13) 0.0066(10) 0.0035(11) 0.0004(11)
O8 0.042(2) 0.107(4) 0.037(2) 0.008(2) -0.0116(16) -0.023(2)
Ru1 0.02423(15) 0.01519(13) 0.01167(13) 0.00036(10) 0.00074(11) -0.00082(11)
C23 0.057(3) 0.042(3) 0.057(3) 0.005(2) 0.018(3) -0.003(2)
C24 0.074(4) 0.081(5) 0.046(3) 0.008(3) 0.025(3) 0.026(4)
C25 0.111(12) 0.037(7) 0.043(7) 0.003(5) 0.033(7) -0.009(6)
C25A 0.084(9) 0.069(10) 0.030(6) -0.002(5) 0.009(6) 0.032(8)
C26 0.081(4) 0.049(3) 0.034(3) -0.005(2) 0.002(3) 0.007(3)
O9 0.064(2) 0.0447(19) 0.0280(16) -0.0059(14) 0.0136(16) 0.0036(17)

loop_
_atom_type_symbol
_atom_type_description
_atom_type_scat_dispersion_real
_atom_type_scat_dispersion_imag
_atom_type_scat_source
C C 0.0033 0.0016 'International Tables Vol C Tables 4.2.6.8 and 6.1.1.4'
H H 0.0000 0.0000 'International Tables Vol C Tables 4.2.6.8 and 6.1.1.4'
Br Br -0.2901 2.4595 'International Tables Vol C Tables 4.2.6.8 and 6.1.1.4'
O O 0.0106 0.0060 'International Tables Vol C Tables 4.2.6.8 and 6.1.1.4'
Ru Ru -1.2594 0.8363 'International Tables Vol C Tables 4.2.6.8 and 6.1.1.4'

loop_
_geom_angle_atom_site_label_1
_geom_angle_atom_site_label_2
_geom_angle_atom_site_label_3
_geom_angle
_geom_angle_site_symmetry_1
_geom_angle_site_symmetry_3
_geom_angle_publ_flag
O1 C1 C2 117.2(3) . . ?
O1 C1 O2 124.4(3) . . ?
O2 C1 C2 118.4(3) . . ?
C3 C2 C1 121.6(3) . . ?
C3 C2 C7 119.5(4) . . ?
C7 C2 C1 118.9(3) . . ?
C2 C3 H3 120.1 . . ?
C2 C3 C4 119.7(4) . . ?
C4 C3 H3 120.1 . . ?
C3 C4 Br1 119.0(3) . . ?
C3 C4 C5 121.5(4) . . ?
C5 C4 Br1 119.5(3) . . ?
C6 C5 C4 117.7(4) . . ?
O3 C5 C4 125.7(4) . . ?
O3 C5 C6 116.7(4) . . ?
C5 C6 H6 119.4 . . ?
C7 C6 C5 121.2(4) . . ?
C7 C6 H6 119.4 . . ?
C2 C7 H7 119.8 . . ?
C6 C7 C2 120.5(4) . . ?
C6 C7 H7 119.8 . . ?
O4 C8 C9 118.3(3) . . ?
O4 C8 O5 124.4(3) . . ?
O5 C8 C9 117.3(3) . . ?
C10 C9 C8 120.1(3) . . ?
C10 C9 C14 119.5(4) . . ?
C14 C9 C8 120.2(3) . . ?
C9 C10 H10 119.9 . . ?
C11 C10 C9 120.2(4) . . ?
C11 C10 H10 119.9 . . ?
C10 C11 Br2 120.0(3) . . ?
C10 C11 C12 121.5(4) . . ?
C12 C11 Br2 118.4(3) . . ?
C11 C12 C13 118.3(4) . . ?
O6 C12 C11 119.2(4) . . ?
O6 C12 C13 122.6(4) . . ?
C12 C13 H13 119.8 . . ?
C14 C13 C12 120.4(4) . . ?
C14 C13 H13 119.8 . . ?
C9 C14 H14 120.0 . . ?
C13 C14 C9 120.0(4) . . ?
C13 C14 H14 120.0 . . ?
H15A C15 H15B 108.9 . . ?
C16 C15 H15A 110.9 . . ?
C16 C15 H15B 110.9 . . ?
O7 C15 H15A 110.9 . . ?
O7 C15 H15B 110.9 . . ?
O7 C15 C16 104.3(8) . . ?
H15C C15A H15D 108.6 . . ?
C16A C15A H15C 110.3 . . ?
C16A C15A H15D 110.3 . . ?
O7 C15A H15C 110.3 . . ?
O7 C15A H15D 110.3 . . ?
O7 C15A C16A 107.0(9) . . ?
C15 C16 H16A 111.8 . . ?
C15 C16 H16B 111.8 . . ?
H16A C16 H16B 109.5 . . ?
C17 C16 C15 99.9(8) . . ?
C17 C16 H16A 111.8 . . ?
C17 C16 H16B 111.8 . . ?
C15A C16A H16C 111.1 . . ?
C15A C16A H16D 111.1 . . ?
C15A C16A C17A 103.5(8) . . ?
H16C C16A H16D 109.0 . . ?
C17A C16A H16C 111.1 . . ?
C17A C16A H16D 111.1 . . ?
C16 C17 H17A 110.6 . . ?
C16 C17 H17B 110.6 . . ?
H17A C17 H17B 108.7 . . ?
C18 C17 C16 105.8(7) . . ?
C18 C17 H17A 110.6 . . ?
C18 C17 H17B 110.6 . . ?
C16A C17A H17C 111.4 . . ?
C16A C17A H17D 111.4 . . ?
H17C C17A H17D 109.3 . . ?
C18A C17A C16A 101.7(7) . . ?
C18A C17A H17C 111.4 . . ?
C18A C17A H17D 111.4 . . ?
C17 C18 H18A 110.4 . . ?
C17 C18 H18B 110.4 . . ?
H18A C18 H18B 108.6 . . ?
O7 C18 C17 106.5(6) . . ?
O7 C18 H18A 110.4 . . ?
O7 C18 H18B 110.4 . . ?
C17A C18A H18C 111.1 . . ?
C17A C18A H18D 111.1 . . ?
H18C C18A H18D 109.1 . . ?
O7 C18A C17A 103.3(6) . . ?
O7 C18A H18C 111.1 . . ?
O7 C18A H18D 111.1 . . ?
H19A C19 H19B 108.6 . . ?
C20 C19 H19A 110.4 . . ?
C20 C19 H19B 110.4 . . ?
O8 C19 H19A 110.4 . . ?
O8 C19 H19B 110.4 . . ?
O8 C19 C20 106.6(5) . . ?
C19 C20 H20A 111.1 . . ?
C19 C20 H20B 111.1 . . ?
C19 C20 C21 103.5(5) . . ?
H20A C20 H20B 109.0 . . ?
C21 C20 H20A 111.1 . . ?
C21 C20 H20B 111.1 . . ?
C20 C21 H21A 111.2 . . ?
C20 C21 H21B 111.2 . . ?
H21A C21 H21B 109.1 . . ?
C22 C21 C20 103.0(5) . . ?
C22 C21 H21A 111.2 . . ?
C22 C21 H21B 111.2 . . ?
C21 C22 H22A 110.3 . . ?
C21 C22 H22B 110.3 . . ?
H22A C22 H22B 108.6 . . ?
O8 C22 C21 107.0(4) . . ?
O8 C22 H22A 110.3 . . ?
O8 C22 H22B 110.3 . . ?
C1 O1 Ru1 118.9(2) . . ?
C1 O2 Ru1 117.1(2) . 5_766 ?
C5 O3 H3A 109.5 . . ?
C8 O4 Ru1 117.8(2) . . ?
C8 O5 Ru1 118.1(2) . 5_766 ?
C12 O6 H6A 109.5 . . ?
C15 O7 C18 104.7(6) . . ?
C15 O7 Ru1 119.9(5) . . ?
C15A O7 C18A 110.8(6) . . ?
C15A O7 Ru1 125.5(6) . . ?
C18 O7 Ru1 120.0(3) . . ?
C18A O7 Ru1 116.5(3) . . ?
C22 O8 C19 111.0(4) . . ?
O1 Ru1 O2 179.46(10) . 5_766 ?
O1 Ru1 O4 88.18(10) . . ?
O1 Ru1 O5 91.43(10) . 5_766 ?
O1 Ru1 O7 90.27(10) . . ?
O1 Ru1 Ru1 89.35(7) . 5_766 ?
O2 Ru1 O4 92.07(10) 5_766 . ?
O2 Ru1 O7 90.21(10) 5_766 . ?
O2 Ru1 Ru1 90.17(7) 5_766 5_766 ?
O4 Ru1 O7 90.44(10) . . ?
O4 Ru1 Ru1 89.81(7) . 5_766 ?
O5 Ru1 O2 88.32(10) 5_766 5_766 ?
O5 Ru1 O4 179.30(11) 5_766 . ?
O5 Ru1 O7 90.14(10) 5_766 . ?
O5 Ru1 Ru1 89.61(7) 5_766 5_766 ?
Ru1 Ru1 O7 179.54(7) 5_766 . ?
H23A C23 H23B 108.8 . . ?
C24 C23 H23A 110.6 . . ?
C24 C23 H23B 110.6 . . ?
O9 C23 H23A 110.6 . . ?
O9 C23 H23B 110.6 . . ?
O9 C23 C24 105.6(5) . . ?
C23 C24 H24A 110.3 . . ?
C23 C24 H24B 110.3 . . ?
C23 C24 H24C 112.1 . . ?
C23 C24 H24D 112.1 . . ?
C23 C24 C25 107.0(6) . . ?
C23 C24 C25A 98.1(6) . . ?
H24A C24 H24B 108.6 . . ?
H24C C24 H24D 109.8 . . ?
C25 C24 H24A 110.3 . . ?
C25 C24 H24B 110.3 . . ?
C25A C24 H24C 112.1 . . ?
C25A C24 H24D 112.1 . . ?
C24 C25 H25A 111.1 . . ?
C24 C25 H25B 111.1 . . ?
H25A C25 H25B 109.1 . . ?
C26 C25 C24 103.4(7) . . ?
C26 C25 H25A 111.1 . . ?
C26 C25 H25B 111.1 . . ?
C24 C25A H25C 111.6 . . ?
C24 C25A H25D 111.6 . . ?
C24 C25A C26 101.1(7) . . ?
H25C C25A H25D 109.4 . . ?
C26 C25A H25C 111.6 . . ?
C26 C25A H25D 111.6 . . ?
C25 C26 H26A 110.1 . . ?
C25 C26 H26B 110.1 . . ?
C25A C26 H26C 110.9 . . ?
C25A C26 H26D 110.9 . . ?
H26A C26 H26B 108.4 . . ?
H26C C26 H26D 108.9 . . ?
O9 C26 C25 107.9(7) . . ?
O9 C26 C25A 104.2(6) . . ?
O9 C26 H26A 110.1 . . ?
O9 C26 H26B 110.1 . . ?
O9 C26 H26C 110.9 . . ?
O9 C26 H26D 110.9 . . ?
C26 O9 C23 108.2(4) . . ?

loop_
_geom_bond_atom_site_label_1
_geom_bond_atom_site_label_2
_geom_bond_distance
_geom_bond_site_symmetry_2
_geom_bond_publ_flag
Br1 C4 1.900(4) . ?
Br2 C11 1.892(4) . ?
C1 C2 1.480(5) . ?
C1 O1 1.260(4) . ?
C1 O2 1.280(4) . ?
C2 C3 1.384(5) . ?
C2 C7 1.388(5) . ?
C3 H3 0.9500 . ?
C3 C4 1.385(6) . ?
C4 C5 1.396(6) . ?
C5 C6 1.393(6) . ?
C5 O3 1.342(5) . ?
C6 H6 0.9500 . ?
C6 C7 1.375(6) . ?
C7 H7 0.9500 . ?
C8 C9 1.475(5) . ?
C8 O4 1.262(4) . ?
C8 O5 1.275(4) . ?
C9 C10 1.382(5) . ?
C9 C14 1.392(5) . ?
C10 H10 0.9500 . ?
C10 C11 1.368(5) . ?
C11 C12 1.389(6) . ?
C12 C13 1.396(6) . ?
C12 O6 1.352(5) . ?
C13 H13 0.9500 . ?
C13 C14 1.385(5) . ?
C14 H14 0.9500 . ?
C15 H15A 0.9900 . ?
C15 H15B 0.9900 . ?
C15 C16 1.525(12) . ?
C15 O7 1.433(10) . ?
C15A H15C 0.9900 . ?
C15A H15D 0.9900 . ?
C15A C16A 1.492(13) . ?
C15A O7 1.419(11) . ?
C16 H16A 0.9900 . ?
C16 H16B 0.9900 . ?
C16 C17 1.516(11) . ?
C16A H16C 0.9900 . ?
C16A H16D 0.9900 . ?
C16A C17A 1.542(11) . ?
C17 H17A 0.9900 . ?
C17 H17B 0.9900 . ?
C17 C18 1.513(11) . ?
C17A H17C 0.9900 . ?
C17A H17D 0.9900 . ?
C17A C18A 1.517(9) . ?
C18 H18A 0.9900 . ?
C18 H18B 0.9900 . ?
C18 O7 1.444(8) . ?
C18A H18C 0.9900 . ?
C18A H18D 0.9900 . ?
C18A O7 1.447(8) . ?
C19 H19A 0.9900 . ?
C19 H19B 0.9900 . ?
C19 C20 1.457(8) . ?
C19 O8 1.426(6) . ?
C20 H20A 0.9900 . ?
C20 H20B 0.9900 . ?
C20 C21 1.524(9) . ?
C21 H21A 0.9900 . ?
C21 H21B 0.9900 . ?
C21 C22 1.504(7) . ?
C22 H22A 0.9900 . ?
C22 H22B 0.9900 . ?
C22 O8 1.388(6) . ?
O1 Ru1 2.054(3) . ?
O2 Ru1 2.065(3) 5_766 ?
O3 H3A 0.8400 . ?
O4 Ru1 2.065(2) . ?
O5 Ru1 2.056(2) 5_766 ?
O6 H6A 0.8400 . ?
O7 Ru1 2.325(2) . ?
Ru1 Ru1 2.2642(5) 5_766 ?
C23 H23A 0.9900 . ?
C23 H23B 0.9900 . ?
C23 C24 1.504(8) . ?
C23 O9 1.451(6) . ?
C24 H24A 0.9900 . ?
C24 H24B 0.9900 . ?
C24 H24C 0.9900 . ?
C24 H24D 0.9900 . ?
C24 C25 1.543(14) . ?
C24 C25A 1.524(12) . ?
C25 H25A 0.9900 . ?
C25 H25B 0.9900 . ?
C25 C26 1.459(12) . ?
C25A H25C 0.9900 . ?
C25A H25D 0.9900 . ?
C25A C26 1.527(12) . ?
C26 H26A 0.9900 . ?
C26 H26B 0.9900 . ?
C26 H26C 0.9900 . ?
C26 H26D 0.9900 . ?
C26 O9 1.443(6) . ?

loop_
_geom_torsion_atom_site_label_1
_geom_torsion_atom_site_label_2
_geom_torsion_atom_site_label_3
_geom_torsion_atom_site_label_4
_geom_torsion
_geom_torsion_site_symmetry_1
_geom_torsion_site_symmetry_2
_geom_torsion_site_symmetry_3
_geom_torsion_site_symmetry_4
_geom_torsion_publ_flag
Br1 C4 C5 C6 179.5(3) . . . . ?
Br1 C4 C5 O3 1.0(6) . . . . ?
Br2 C11 C12 C13 -176.8(3) . . . . ?
Br2 C11 C12 O6 2.6(5) . . . . ?
C1 C2 C3 C4 179.8(3) . . . . ?
C1 C2 C7 C6 -180.0(4) . . . . ?
C2 C1 O1 Ru1 177.7(2) . . . . ?
C2 C1 O2 Ru1 -178.1(2) . . . 5_766 ?
C2 C3 C4 Br1 -179.5(3) . . . . ?
C2 C3 C4 C5 0.9(6) . . . . ?
C3 C2 C7 C6 0.4(6) . . . . ?
C3 C4 C5 C6 -0.9(6) . . . . ?
C3 C4 C5 O3 -179.5(4) . . . . ?
C4 C5 C6 C7 0.7(7) . . . . ?
C5 C6 C7 C2 -0.5(7) . . . . ?
C7 C2 C3 C4 -0.6(6) . . . . ?
C8 C9 C10 C11 173.2(4) . . . . ?
C8 C9 C14 C13 -174.2(4) . . . . ?
C9 C8 O4 Ru1 -172.1(2) . . . . ?
C9 C8 O5 Ru1 171.6(2) . . . 5_766 ?
C9 C10 C11 Br2 179.5(3) . . . . ?
C9 C10 C11 C12 0.7(6) . . . . ?
C10 C9 C14 C13 1.5(6) . . . . ?
C10 C11 C12 C13 2.0(6) . . . . ?
C10 C11 C12 O6 -178.6(4) . . . . ?
C11 C12 C13 C14 -2.9(6) . . . . ?
C12 C13 C14 C9 1.2(7) . . . . ?
C14 C9 C10 C11 -2.4(6) . . . . ?
C15 C16 C17 C18 -24.4(14) . . . . ?
C15A C16A C17A C18A 34.0(13) . . . . ?
C16 C15 O7 C18 -42.7(10) . . . . ?
C16 C15 O7 Ru1 178.9(6) . . . . ?
C16 C17 C18 O7 0.2(14) . . . . ?
C16A C15A O7 C18A -2.8(16) . . . . ?
C16A C15A O7 Ru1 -151.8(8) . . . . ?
C16A C17A C18A O7 -35.5(9) . . . . ?
C17 C18 O7 C15 26.1(12) . . . . ?
C17 C18 O7 Ru1 164.5(8) . . . . ?
C17A C18A O7 C15A 24.8(12) . . . . ?
C17A C18A O7 Ru1 176.9(5) . . . . ?
C19 C20 C21 C22 -29.3(7) . . . . ?
C20 C19 O8 C22 -15.8(7) . . . . ?
C20 C21 C22 O8 20.6(7) . . . . ?
C21 C22 O8 C19 -3.7(7) . . . . ?
O1 C1 C2 C3 -177.9(3) . . . . ?
O1 C1 C2 C7 2.5(5) . . . . ?
O1 C1 O2 Ru1 2.1(5) . . . 5_766 ?
O2 C1 C2 C3 2.2(5) . . . . ?
O2 C1 C2 C7 -177.4(3) . . . . ?
O2 C1 O1 Ru1 -2.4(5) . . . . ?
O3 C5 C6 C7 179.4(4) . . . . ?
O4 C8 C9 C10 10.8(5) . . . . ?
O4 C8 C9 C14 -173.5(4) . . . . ?
O4 C8 O5 Ru1 -6.7(5) . . . 5_766 ?
O5 C8 C9 C10 -167.6(4) . . . . ?
O5 C8 C9 C14 8.0(5) . . . . ?
O5 C8 O4 Ru1 6.2(5) . . . . ?
O6 C12 C13 C14 177.7(4) . . . . ?
O7 C15 C16 C17 41.1(12) . . . . ?
O7 C15A C16A C17A -20.1(16) . . . . ?
O8 C19 C20 C21 27.9(6) . . . . ?
C23 C24 C25 C26 -13.5(10) . . . . ?
C23 C24 C25A C26 46.2(9) . . . . ?
C24 C23 O9 C26 19.8(6) . . . . ?
C24 C25 C26 O9 26.0(9) . . . . ?
C24 C25A C26 O9 -36.0(10) . . . . ?
C25 C26 O9 C23 -29.7(7) . . . . ?
C25A C26 O9 C23 10.5(7) . . . . ?
O9 C23 C24 C25 -3.5(8) . . . . ?
O9 C23 C24 C25A -41.1(8) . . . . ?
